data_4104748
loop_
_publ_author_name
'Tobias Steinke'
'Bryan K. Shaw'
'Howard Jong'
'Brian O. Patrick'
'Michael D. Fryzuk'
'Jennifer C. Green'

_publ_section_title
;
 Noninnocent Behavior of Ancillary Ligands: Apparent Trans Coupling of a
 Saturated N-Heterocyclic Carbene Unit with an Ethyl Ligand Mediated by
 Nickel
;
_journal_name_full 'Journal of the American Chemical Society'
_journal_page_first 10461
_journal_page_last 10466
_journal_paper_doi 10.1021/ja901346g
_journal_volume 131
_journal_year 2009
_chemical_formula_sum 'C29 H45 F6 N2 Ni P3'
_chemical_formula_weight 687.29
_chemical_name_systematic
;
 ?
;
_space_group_IT_number 15
_symmetry_cell_setting monoclinic
_symmetry_space_group_name_Hall '-C 2yc'
_symmetry_space_group_name_H-M 'C 1 2/c 1'
_atom_sites_solution_hydrogens geom
_atom_sites_solution_primary direct
_atom_sites_solution_secondary difmap
_audit_creation_method SHELXL-97
_cell_angle_alpha 90.00
_cell_angle_beta 101.810(2)
_cell_angle_gamma 90.00
_cell_formula_units_Z 16
_cell_length_a 40.4970(10)
_cell_length_b 17.8762(6)
_cell_length_c 18.4624(7)
_cell_measurement_reflns_used 6162
_cell_measurement_temperature 173(2)
_cell_measurement_theta_max 26.98
_cell_measurement_theta_min 2.48
_cell_volume 13082.6(7)
_computing_structure_refinement 'SHELXL-97 (Sheldrick, 1997)'
_diffrn_ambient_temperature 173(2)
_diffrn_measured_fraction_theta_full 0.994
_diffrn_measured_fraction_theta_max 0.994
_diffrn_measurement_device_type 'Bruker X8 APEX'
_diffrn_measurement_method 'area detector'
_diffrn_radiation_monochromator graphite
_diffrn_radiation_source 'fine-focus sealed tube'
_diffrn_radiation_type MoK\a
_diffrn_radiation_wavelength 0.71069
_diffrn_reflns_av_R_equivalents 0.0488
_diffrn_reflns_av_sigmaI/netI 0.0512
_diffrn_reflns_limit_h_max 51
_diffrn_reflns_limit_h_min -53
_diffrn_reflns_limit_k_max 23
_diffrn_reflns_limit_k_min -23
_diffrn_reflns_limit_l_max 24
_diffrn_reflns_limit_l_min -24
_diffrn_reflns_number 65454
_diffrn_reflns_theta_full 27.93
_diffrn_reflns_theta_max 27.93
_diffrn_reflns_theta_min 1.75
_exptl_absorpt_coefficient_mu 0.796
_exptl_absorpt_correction_T_max 0.923
_exptl_absorpt_correction_T_min 0.570
_exptl_absorpt_correction_type multi-scan
_exptl_crystal_colour red
_exptl_crystal_density_diffrn 1.396
_exptl_crystal_description irregular
_exptl_crystal_F_000 5760
_exptl_crystal_size_max 0.45
_exptl_crystal_size_mid 0.25
_exptl_crystal_size_min 0.10
_refine_diff_density_max 0.518
_refine_diff_density_min -0.430
_refine_diff_density_rms 0.064
_refine_ls_extinction_method none
_refine_ls_goodness_of_fit_ref 1.017
_refine_ls_hydrogen_treatment constr
_refine_ls_matrix_type full
_refine_ls_number_parameters 829
_refine_ls_number_reflns 15616
_refine_ls_number_restraints 25
_refine_ls_restrained_S_all 1.023
_refine_ls_R_factor_all 0.0756
_refine_ls_R_factor_gt 0.0423
_refine_ls_shift/su_max 0.003
_refine_ls_shift/su_mean 0.001
_refine_ls_structure_factor_coef Fsqd
_refine_ls_weighting_details 'calc w=1/[\s^2^(Fo^2^)+(0.0347P)^2^+22.3598P] where P=(Fo^2^+2Fc^2^)/3'
_refine_ls_weighting_scheme calc
_refine_ls_wR_factor_gt 0.0901
_refine_ls_wR_factor_ref 0.1050
_reflns_number_gt 10858
_reflns_number_total 15616
_reflns_threshold_expression >2sigma(I)
_cod_data_source_file ja901346g_si_002.cif
_cod_data_source_block mf673
_cod_original_sg_symbol_H-M 'C 2/c'
_cod_database_code 4104748

loop_
_symmetry_equiv_pos_as_xyz
'x, y, z'
'-x, y, -z+1/2'
'x+1/2, y+1/2, z'
'-x+1/2, y+1/2, -z+1/2'
'-x, -y, -z'
'x, -y, z-1/2'
'-x+1/2, -y+1/2, -z'
'x+1/2, -y+1/2, z-1/2'

loop_
_atom_site_label
_atom_site_type_symbol
_atom_site_fract_x
_atom_site_fract_y
_atom_site_fract_z
_atom_site_U_iso_or_equiv
_atom_site_adp_type
_atom_site_occupancy
_atom_site_symmetry_multiplicity
_atom_site_calc_flag
_atom_site_refinement_flags
_atom_site_disorder_assembly
_atom_site_disorder_group
C1 C 0.05058(8) 0.89573(16) 0.98461(17) 0.0444(7) Uani 1 1 d . . .
H1 H 0.0300 0.8875 0.9451 0.053 Uiso 1 1 calc R . .
C2 C 0.08135(9) 0.8818(2) 0.9512(2) 0.0656(10) Uani 1 1 d . . .
H2A H 0.0809 0.9159 0.9094 0.098 Uiso 1 1 calc R . .
H2B H 0.0811 0.8300 0.9338 0.098 Uiso 1 1 calc R . .
H2C H 0.1019 0.8906 0.9887 0.098 Uiso 1 1 calc R . .
C3 C 0.05009(10) 0.97668(18) 1.0115(2) 0.0654(10) Uani 1 1 d . . .
H3A H 0.0703 0.9861 1.0499 0.098 Uiso 1 1 calc R . .
H3B H 0.0299 0.9849 1.0320 0.098 Uiso 1 1 calc R . .
H3C H 0.0498 1.0108 0.9699 0.098 Uiso 1 1 calc R . .
C4 C 0.00615(7) 0.84228(17) 1.08088(17) 0.0427(7) Uani 1 1 d . . .
H4 H 0.0046 0.8952 1.0973 0.051 Uiso 1 1 calc R . .
C5 C 0.00204(9) 0.7926(2) 1.1460(2) 0.0642(10) Uani 1 1 d . . .
H5A H -0.0196 0.8033 1.1596 0.096 Uiso 1 1 calc R . .
H5B H 0.0204 0.8026 1.1884 0.096 Uiso 1 1 calc R . .
H5C H 0.0027 0.7399 1.1317 0.096 Uiso 1 1 calc R . .
C6 C -0.02305(8) 0.83012(19) 1.0150(2) 0.0545(8) Uani 1 1 d . . .
H6A H -0.0231 0.7780 0.9985 0.082 Uiso 1 1 calc R . .
H6B H -0.0204 0.8634 0.9744 0.082 Uiso 1 1 calc R . .
H6C H -0.0444 0.8411 1.0298 0.082 Uiso 1 1 calc R . .
C7 C 0.04843(6) 0.73744(14) 1.01705(13) 0.0304(5) Uani 1 1 d . . .
C8 C 0.03217(7) 0.72192(16) 0.94418(15) 0.0385(6) Uani 1 1 d . . .
H8 H 0.0203 0.7606 0.9145 0.046 Uiso 1 1 calc R . .
C9 C 0.03314(7) 0.65091(17) 0.91473(15) 0.0403(7) Uani 1 1 d . . .
H9 H 0.0221 0.6414 0.8651 0.048 Uiso 1 1 calc R . .
C10 C 0.05012(7) 0.59386(16) 0.95717(15) 0.0398(6) Uani 1 1 d . . .
H10 H 0.0505 0.5451 0.9368 0.048 Uiso 1 1 calc R . .
C11 C 0.06664(7) 0.60761(15) 1.02951(15) 0.0359(6) Uani 1 1 d . . .
H11 H 0.0783 0.5685 1.0590 0.043 Uiso 1 1 calc R . .
C12 C 0.06592(6) 0.67946(14) 1.05824(13) 0.0286(5) Uani 1 1 d . . .
C13 C 0.06854(7) 0.64929(15) 1.19135(13) 0.0333(6) Uani 1 1 d . . .
H13A H 0.0688 0.5952 1.1801 0.040 Uiso 1 1 calc R . .
H13B H 0.0453 0.6645 1.1942 0.040 Uiso 1 1 calc R . .
C14 C 0.09338(6) 0.66799(15) 1.26224(14) 0.0335(6) Uani 1 1 d . . .
H14A H 0.0868 0.7143 1.2851 0.040 Uiso 1 1 calc R . .
H14B H 0.0952 0.6266 1.2984 0.040 Uiso 1 1 calc R . .
C15 C 0.11668(6) 0.70988(13) 1.16363(13) 0.0271(5) Uani 1 1 d . . .
C16 C 0.14258(7) 0.70459(14) 1.11530(14) 0.0314(5) Uani 1 1 d . . .
H16A H 0.1616 0.7383 1.1358 0.038 Uiso 1 1 calc R . .
H16B H 0.1322 0.7231 1.0653 0.038 Uiso 1 1 calc R . .
C17 C 0.15662(8) 0.62630(16) 1.10777(17) 0.0448(7) Uani 1 1 d . . .
H17A H 0.1661 0.6063 1.1570 0.067 Uiso 1 1 calc R . .
H17B H 0.1743 0.6289 1.0787 0.067 Uiso 1 1 calc R . .
H17C H 0.1384 0.5935 1.0827 0.067 Uiso 1 1 calc R . .
C18 C 0.15132(6) 0.71534(14) 1.28912(13) 0.0288(5) Uani 1 1 d . . .
C19 C 0.17028(7) 0.66875(15) 1.34211(14) 0.0348(6) Uani 1 1 d . . .
H19 H 0.1662 0.6164 1.3400 0.042 Uiso 1 1 calc R . .
C20 C 0.19516(7) 0.69785(17) 1.39798(15) 0.0394(6) Uani 1 1 d . . .
H20 H 0.2080 0.6656 1.4340 0.047 Uiso 1 1 calc R . .
C21 C 0.20120(7) 0.77363(17) 1.40091(15) 0.0407(7) Uani 1 1 d . . .
H21 H 0.2183 0.7938 1.4388 0.049 Uiso 1 1 calc R . .
C22 C 0.18224(7) 0.82061(16) 1.34839(15) 0.0379(6) Uani 1 1 d . . .
H22 H 0.1866 0.8728 1.3512 0.045 Uiso 1 1 calc R . .
C23 C 0.15686(6) 0.79319(14) 1.29143(13) 0.0303(5) Uani 1 1 d . A .
C24 C 0.16720(10) 0.9039(2) 1.1833(2) 0.0377(9) Uani 0.819(5) 1 d P A 1
H24 H 0.1850 0.8648 1.1853 0.045 Uiso 0.819(5) 1 calc PR A 1
C25 C 0.18452(9) 0.9718(2) 1.2258(2) 0.0500(11) Uani 0.819(5) 1 d P A 1
H25A H 0.1923 0.9586 1.2780 0.075 Uiso 0.819(5) 1 calc PR A 1
H25B H 0.1685 1.0133 1.2217 0.075 Uiso 0.819(5) 1 calc PR A 1
H25C H 0.2038 0.9868 1.2047 0.075 Uiso 0.819(5) 1 calc PR A 1
C26 C 0.15462(10) 0.9225(2) 1.1025(2) 0.0519(11) Uani 0.819(5) 1 d P A 1
H26A H 0.1437 0.8785 1.0765 0.078 Uiso 0.819(5) 1 calc PR A 1
H26B H 0.1737 0.9375 1.0806 0.078 Uiso 0.819(5) 1 calc PR A 1
H26C H 0.1383 0.9637 1.0980 0.078 Uiso 0.819(5) 1 calc PR A 1
C27 C 0.11795(12) 0.9286(2) 1.2844(2) 0.0428(10) Uani 0.844(6) 1 d P A 1
H27 H 0.1381 0.9491 1.3193 0.051 Uiso 0.844(6) 1 calc PR A 1
C28 C 0.09950(10) 0.9930(2) 1.2380(2) 0.0552(12) Uani 0.844(6) 1 d P A 1
H28A H 0.0795 0.9735 1.2041 0.083 Uiso 0.844(6) 1 calc PR A 1
H28B H 0.1146 1.0163 1.2093 0.083 Uiso 0.844(6) 1 calc PR A 1
H28C H 0.0926 1.0304 1.2708 0.083 Uiso 0.844(6) 1 calc PR A 1
C29 C 0.09483(13) 0.8904(3) 1.3293(2) 0.0565(12) Uani 0.844(6) 1 d P A 1
H29A H 0.0871 0.9272 1.3614 0.085 Uiso 0.844(6) 1 calc PR A 1
H29B H 0.1073 0.8505 1.3597 0.085 Uiso 0.844(6) 1 calc PR A 1
H29C H 0.0753 0.8688 1.2955 0.085 Uiso 0.844(6) 1 calc PR A 1
C30 C 0.18781(7) 0.20118(15) 0.39112(13) 0.0341(6) Uani 1 1 d . B .
H30 H 0.2099 0.1815 0.4188 0.041 Uiso 1 1 calc R . .
C31 C 0.16513(8) 0.13485(17) 0.36259(17) 0.0477(7) Uani 1 1 d . . .
H31A H 0.1601 0.1067 0.4046 0.072 Uiso 1 1 calc R . .
H31B H 0.1767 0.1022 0.3330 0.072 Uiso 1 1 calc R . .
H31C H 0.1440 0.1531 0.3318 0.072 Uiso 1 1 calc R . .
C32 C 0.17229(8) 0.25020(19) 0.44375(16) 0.0497(8) Uani 1 1 d . . .
H32A H 0.1506 0.2702 0.4173 0.075 Uiso 1 1 calc R . .
H32B H 0.1876 0.2916 0.4618 0.075 Uiso 1 1 calc R . .
H32C H 0.1687 0.2200 0.4858 0.075 Uiso 1 1 calc R . .
C33 C 0.22748(7) 0.32777(15) 0.35490(14) 0.0353(6) Uani 1 1 d . B .
H33 H 0.2171 0.3584 0.3897 0.042 Uiso 1 1 calc R . .
C34 C 0.23493(8) 0.38127(17) 0.29567(18) 0.0511(8) Uani 1 1 d . . .
H34A H 0.2494 0.4220 0.3194 0.077 Uiso 1 1 calc R . .
H34B H 0.2137 0.4020 0.2677 0.077 Uiso 1 1 calc R . .
H34C H 0.2465 0.3541 0.2620 0.077 Uiso 1 1 calc R . .
C35 C 0.26027(8) 0.29529(17) 0.40037(17) 0.0469(7) Uani 1 1 d . . .
H35A H 0.2724 0.2684 0.3675 0.070 Uiso 1 1 calc R . .
H35B H 0.2550 0.2607 0.4376 0.070 Uiso 1 1 calc R . .
H35C H 0.2745 0.3360 0.4251 0.070 Uiso 1 1 calc R . .
C36 C 0.21750(6) 0.19395(13) 0.26032(13) 0.0264(5) Uani 1 1 d . B .
C37 C 0.24079(7) 0.14003(14) 0.29332(14) 0.0317(6) Uani 1 1 d . . .
H37 H 0.2461 0.1355 0.3457 0.038 Uiso 1 1 calc R . .
C38 C 0.25619(7) 0.09308(14) 0.25050(15) 0.0368(6) Uani 1 1 d . . .
H38 H 0.2720 0.0568 0.2736 0.044 Uiso 1 1 calc R . .
C39 C 0.24857(8) 0.09897(15) 0.17409(15) 0.0400(7) Uani 1 1 d . . .
H39 H 0.2593 0.0669 0.1450 0.048 Uiso 1 1 calc R . .
C40 C 0.22531(7) 0.15143(15) 0.13993(14) 0.0371(6) Uani 1 1 d . . .
H40 H 0.2201 0.1555 0.0875 0.045 Uiso 1 1 calc R . .
C41 C 0.20952(6) 0.19827(13) 0.18285(13) 0.0273(5) Uani 1 1 d . . .
C42 C 0.19985(7) 0.31441(15) 0.10428(14) 0.0336(6) Uani 1 1 d . . .
H42A H 0.2103 0.2909 0.0660 0.040 Uiso 1 1 calc R . .
H42B H 0.2166 0.3469 0.1360 0.040 Uiso 1 1 calc R . .
C43 C 0.16843(7) 0.35767(15) 0.06993(14) 0.0351(6) Uani 1 1 d . . .
H43A H 0.1634 0.3971 0.1038 0.042 Uiso 1 1 calc R . .
H43B H 0.1707 0.3809 0.0225 0.042 Uiso 1 1 calc R . .
C44 C 0.15104(7) 0.24665(15) 0.11748(13) 0.0319(6) Uani 1 1 d . . .
C45 C 0.13589(8) 0.16945(17) 0.10364(15) 0.0459(7) Uani 1 1 d . . .
H45A H 0.1113 0.1729 0.1008 0.055 Uiso 1 1 calc R . .
H45B H 0.1454 0.1370 0.1463 0.055 Uiso 1 1 calc R . .
C46 C 0.14213(11) 0.1325(2) 0.03252(18) 0.0713(11) Uani 1 1 d . . .
H46A H 0.1353 0.1668 -0.0092 0.107 Uiso 1 1 calc R . .
H46B H 0.1289 0.0863 0.0232 0.107 Uiso 1 1 calc R . .
H46C H 0.1662 0.1207 0.0382 0.107 Uiso 1 1 calc R . .
C47 C 0.10820(7) 0.32739(16) 0.04425(14) 0.0361(6) Uani 1 1 d . . .
C48 C 0.09440(8) 0.34299(18) -0.02975(15) 0.0465(7) Uani 1 1 d . . .
H48 H 0.1070 0.3315 -0.0665 0.056 Uiso 1 1 calc R . .
C49 C 0.06283(8) 0.37485(19) -0.05075(16) 0.0530(8) Uani 1 1 d . . .
H49 H 0.0538 0.3848 -0.1015 0.064 Uiso 1 1 calc R . .
C50 C 0.04451(8) 0.39208(18) 0.00214(17) 0.0495(8) Uani 1 1 d . . .
H50 H 0.0228 0.4143 -0.0120 0.059 Uiso 1 1 calc R . .
C51 C 0.05779(7) 0.37694(18) 0.07609(16) 0.0448(7) Uani 1 1 d . . .
H51 H 0.0450 0.3894 0.1122 0.054 Uiso 1 1 calc R . .
C52 C 0.08957(7) 0.34381(16) 0.09895(14) 0.0372(6) Uani 1 1 d . B .
C53 C 0.0770(3) 0.2616(7) 0.2358(8) 0.033(2) Uani 0.477(6) 1 d P B 1
H53 H 0.0858 0.2581 0.2904 0.039 Uiso 0.477(6) 1 calc PR B 1
C54 C 0.07693(18) 0.1812(3) 0.2053(4) 0.051(2) Uani 0.477(6) 1 d P B 1
H54A H 0.1002 0.1635 0.2109 0.076 Uiso 0.477(6) 1 calc PR B 1
H54B H 0.0660 0.1809 0.1528 0.076 Uiso 0.477(6) 1 calc PR B 1
H54C H 0.0646 0.1483 0.2328 0.076 Uiso 0.477(6) 1 calc PR B 1
C55 C 0.04008(14) 0.2884(4) 0.2250(4) 0.0431(17) Uani 0.477(6) 1 d P B 1
H55A H 0.0396 0.3394 0.2443 0.065 Uiso 0.477(6) 1 calc PR B 1
H55B H 0.0275 0.2550 0.2516 0.065 Uiso 0.477(6) 1 calc PR B 1
H55C H 0.0297 0.2880 0.1722 0.065 Uiso 0.477(6) 1 calc PR B 1
C56 C 0.10349(7) 0.42159(17) 0.23854(16) 0.0427(7) Uani 1 1 d . B .
H56 H 0.0799 0.4406 0.2218 0.051 Uiso 1 1 calc R . .
C57 C 0.12735(8) 0.47406(17) 0.20872(19) 0.0518(8) Uani 1 1 d . . .
H57A H 0.1256 0.5246 0.2282 0.078 Uiso 1 1 calc R . .
H57B H 0.1212 0.4752 0.1546 0.078 Uiso 1 1 calc R . .
H57C H 0.1506 0.4561 0.2242 0.078 Uiso 1 1 calc R . .
C58 C 0.11171(9) 0.4207(2) 0.32312(17) 0.0598(9) Uani 1 1 d . . .
H58A H 0.1346 0.4013 0.3406 0.090 Uiso 1 1 calc R . .
H58B H 0.0955 0.3885 0.3412 0.090 Uiso 1 1 calc R . .
H58C H 0.1103 0.4717 0.3418 0.090 Uiso 1 1 calc R . .
N1 N 0.08163(5) 0.69452(11) 1.13548(11) 0.0269(4) Uani 1 1 d . . .
N2 N 0.12527(5) 0.67834(11) 1.23618(10) 0.0274(4) Uani 1 1 d . . .
N3 N 0.14220(5) 0.29897(12) 0.05831(11) 0.0332(5) Uani 1 1 d . . .
N4 N 0.18615(5) 0.25670(11) 0.14910(10) 0.0277(4) Uani 1 1 d . . .
F1 F 0.23723(5) 0.58963(9) 0.02903(9) 0.0571(5) Uani 1 1 d . . .
F2 F 0.21204(5) 0.49470(11) -0.04222(11) 0.0673(6) Uani 1 1 d . . .
F3 F 0.21945(6) 0.48817(11) 0.08243(11) 0.0677(6) Uani 1 1 d . . .
F4 F 0.24897(5) 0.41260(9) 0.02051(10) 0.0581(5) Uani 1 1 d . . .
F5 F 0.27476(5) 0.50711(11) 0.09155(11) 0.0693(6) Uani 1 1 d . . .
F6 F 0.26708(6) 0.51431(12) -0.03238(11) 0.0715(6) Uani 1 1 d . . .
F7 F 0.00845(5) 0.52112(11) 0.16899(9) 0.0564(5) Uani 1 1 d . . .
F8 F -0.03928(4) 0.52227(14) 0.21492(11) 0.0773(7) Uani 1 1 d . . .
F9 F 0.0000 0.43276(15) 0.2500 0.0969(13) Uani 1 2 d S . .
F10 F 0.0000 0.61013(14) 0.2500 0.0687(9) Uani 1 2 d S . .
F11 F 0.01837(7) 0.03502(18) 0.18207(16) 0.1115(9) Uani 1 1 d D C 1
F12 F 0.02422(12) 0.0950(3) 0.2887(3) 0.147(7) Uani 0.554(18) 1 d PD C 1
F13 F 0.02440(12) -0.0266(3) 0.2879(4) 0.225(11) Uani 0.554(18) 1 d PD C 1
P1 P 0.048906(17) 0.83043(4) 1.06130(4) 0.03226(15) Uani 1 1 d . . .
P2 P 0.131868(18) 0.85928(4) 1.22561(4) 0.03364(15) Uani 1 1 d . . .
P3 P 0.105921(17) 0.32686(4) 0.19880(4) 0.03233(15) Uani 1 1 d . . .
P4 P 0.195579(16) 0.25847(4) 0.31284(3) 0.02563(13) Uani 1 1 d . . .
P5 P 0.24338(2) 0.50130(4) 0.02499(4) 0.03738(17) Uani 1 1 d . . .
P6 P 0.0000 0.52123(6) 0.2500 0.0375(2) Uani 1 2 d S . .
P7 P 0.0000 0.03440(8) 0.2500 0.0708(4) Uani 1 2 d SD . .
Ni1 Ni 0.092267(8) 0.801278(17) 1.152298(17) 0.02802(8) Uani 1 1 d . A .
Ni2 Ni 0.156126(8) 0.285555(18) 0.214958(16) 0.02705(8) Uani 1 1 d . B .
C53B C 0.0689(3) 0.2818(7) 0.2265(8) 0.040(3) Uani 0.523(6) 1 d P B 2
H53B H 0.0515 0.3209 0.2290 0.049 Uiso 0.523(6) 1 calc PR B 2
C54B C 0.08027(16) 0.2466(4) 0.3033(3) 0.0544(19) Uani 0.523(6) 1 d P B 2
H54D H 0.0901 0.2853 0.3389 0.082 Uiso 0.523(6) 1 calc PR B 2
H54E H 0.0972 0.2079 0.3013 0.082 Uiso 0.523(6) 1 calc PR B 2
H54F H 0.0608 0.2242 0.3190 0.082 Uiso 0.523(6) 1 calc PR B 2
C55B C 0.05368(19) 0.2228(5) 0.1733(3) 0.072(3) Uani 0.523(6) 1 d P B 2
H55D H 0.0464 0.2448 0.1240 0.108 Uiso 0.523(6) 1 calc PR B 2
H55E H 0.0342 0.2010 0.1894 0.108 Uiso 0.523(6) 1 calc PR B 2
H55F H 0.0704 0.1836 0.1715 0.108 Uiso 0.523(6) 1 calc PR B 2
C24B C 0.1551(5) 0.9259(10) 1.2011(10) 0.040(4) Uiso 0.181(5) 1 d P A 2
H24B H 0.1724 0.9398 1.2460 0.048 Uiso 0.181(5) 1 calc PR A 2
C25B C 0.1369(5) 0.9968(11) 1.1721(11) 0.060(6) Uiso 0.181(5) 1 d P A 2
H25D H 0.1257 1.0177 1.2097 0.089 Uiso 0.181(5) 1 calc PR A 2
H25E H 0.1201 0.9856 1.1272 0.089 Uiso 0.181(5) 1 calc PR A 2
H25F H 0.1532 1.0331 1.1605 0.089 Uiso 0.181(5) 1 calc PR A 2
C26B C 0.1740(5) 0.8907(10) 1.1462(10) 0.042(4) Uiso 0.181(5) 1 d P A 2
H26D H 0.1852 0.8448 1.1675 0.064 Uiso 0.181(5) 1 calc PR A 2
H26E H 0.1909 0.9260 1.1356 0.064 Uiso 0.181(5) 1 calc PR A 2
H26F H 0.1580 0.8787 1.1003 0.064 Uiso 0.181(5) 1 calc PR A 2
F14B F 0.0000 0.1192(5) 0.2500 0.207(15) Uani 0.446(18) 2 d SP C 2
F12B F 0.03392(19) 0.0291(7) 0.3046(5) 0.171(10) Uani 0.446(18) 1 d PD C 2
F13B F 0.0000 -0.0511(4) 0.2500 0.170(12) Uani 0.446(18) 2 d SPD C 2
C27B C 0.1058(5) 0.9124(10) 1.2985(11) 0.021(4) Uiso 0.156(6) 1 d P A 2
H27B H 0.0911 0.9512 1.2690 0.026 Uiso 0.156(6) 1 calc PR A 2
C28B C 0.1294(4) 0.9537(10) 1.3613(9) 0.035(5) Uiso 0.156(6) 1 d P A 2
H28D H 0.1440 0.9876 1.3404 0.053 Uiso 0.156(6) 1 calc PR A 2
H28E H 0.1433 0.9173 1.3937 0.053 Uiso 0.156(6) 1 calc PR A 2
H28F H 0.1159 0.9825 1.3899 0.053 Uiso 0.156(6) 1 calc PR A 2
C29B C 0.0824(6) 0.8594(14) 1.3298(14) 0.048(6) Uiso 0.156(6) 1 d P A 2
H29D H 0.0666 0.8356 1.2890 0.073 Uiso 0.156(6) 1 calc PR A 2
H29E H 0.0697 0.8880 1.3603 0.073 Uiso 0.156(6) 1 calc PR A 2
H29F H 0.0958 0.8209 1.3602 0.073 Uiso 0.156(6) 1 calc PR A 2

loop_
_atom_site_aniso_label
_atom_site_aniso_U_11
_atom_site_aniso_U_22
_atom_site_aniso_U_33
_atom_site_aniso_U_23
_atom_site_aniso_U_13
_atom_site_aniso_U_12
C1 0.0404(16) 0.0402(16) 0.0474(17) 0.0098(13) -0.0033(13) 0.0003(14)
C2 0.069(2) 0.058(2) 0.075(2) 0.0188(19) 0.027(2) -0.0023(19)
C3 0.072(2) 0.0368(17) 0.084(3) 0.0138(17) 0.008(2) 0.0047(18)
C4 0.0344(15) 0.0399(15) 0.0526(17) -0.0069(13) 0.0060(13) 0.0082(13)
C5 0.0454(19) 0.085(3) 0.069(2) 0.008(2) 0.0277(18) 0.0120(19)
C6 0.0325(16) 0.0502(19) 0.076(2) -0.0075(17) -0.0001(15) 0.0050(15)
C7 0.0252(13) 0.0356(13) 0.0297(12) -0.0038(11) 0.0042(10) -0.0012(11)
C8 0.0348(15) 0.0452(16) 0.0332(14) -0.0002(12) 0.0015(11) -0.0004(13)
C9 0.0378(16) 0.0528(17) 0.0284(13) -0.0087(12) 0.0020(12) -0.0048(14)
C10 0.0416(16) 0.0390(15) 0.0383(15) -0.0115(12) 0.0070(13) -0.0056(13)
C11 0.0360(15) 0.0327(14) 0.0378(14) -0.0029(11) 0.0048(12) -0.0015(12)
C12 0.0244(12) 0.0346(13) 0.0261(12) -0.0022(10) 0.0036(10) -0.0029(11)
C13 0.0326(14) 0.0371(14) 0.0313(13) 0.0007(11) 0.0090(11) -0.0071(12)
C14 0.0340(14) 0.0388(14) 0.0290(13) 0.0009(11) 0.0094(11) -0.0024(12)
C15 0.0281(13) 0.0264(12) 0.0262(12) -0.0006(10) 0.0045(10) -0.0022(10)
C16 0.0316(14) 0.0331(13) 0.0303(12) 0.0021(10) 0.0082(11) 0.0008(11)
C17 0.0474(18) 0.0395(15) 0.0518(17) -0.0001(13) 0.0203(15) 0.0069(14)
C18 0.0264(13) 0.0353(13) 0.0246(11) -0.0019(10) 0.0051(10) 0.0028(11)
C19 0.0369(15) 0.0359(14) 0.0307(13) 0.0027(11) 0.0048(11) 0.0042(12)
C20 0.0363(15) 0.0494(17) 0.0293(13) 0.0032(12) -0.0006(11) 0.0080(13)
C21 0.0325(15) 0.0530(18) 0.0336(14) -0.0060(13) -0.0003(11) 0.0000(14)
C22 0.0352(15) 0.0362(14) 0.0396(15) -0.0055(12) 0.0017(12) -0.0010(12)
C23 0.0264(13) 0.0349(14) 0.0295(12) -0.0034(10) 0.0054(10) 0.0000(11)
C24 0.035(2) 0.0328(18) 0.046(2) -0.0029(16) 0.0087(18) -0.0088(16)
C25 0.039(2) 0.040(2) 0.070(3) -0.0064(18) 0.0097(19) -0.0153(17)
C26 0.054(3) 0.048(2) 0.056(2) 0.0056(19) 0.016(2) -0.014(2)
C27 0.035(2) 0.041(2) 0.051(2) -0.0142(17) 0.0062(19) 0.0066(18)
C28 0.045(2) 0.041(2) 0.079(3) -0.0073(19) 0.012(2) 0.0123(18)
C29 0.061(3) 0.066(3) 0.045(2) -0.008(2) 0.020(2) 0.018(3)
C30 0.0352(14) 0.0443(15) 0.0242(12) 0.0058(11) 0.0092(11) 0.0102(12)
C31 0.0533(19) 0.0430(16) 0.0517(18) 0.0098(14) 0.0220(15) -0.0021(15)
C32 0.056(2) 0.065(2) 0.0327(15) 0.0029(14) 0.0207(14) 0.0195(17)
C33 0.0361(15) 0.0336(14) 0.0348(14) -0.0091(11) 0.0041(11) 0.0014(12)
C34 0.0466(18) 0.0387(16) 0.061(2) 0.0048(15) -0.0058(15) -0.0104(15)
C35 0.0400(16) 0.0481(18) 0.0446(16) -0.0039(14) -0.0103(13) -0.0030(14)
C36 0.0298(13) 0.0251(11) 0.0253(11) -0.0018(9) 0.0076(10) -0.0011(10)
C37 0.0364(14) 0.0314(13) 0.0281(12) 0.0021(10) 0.0082(11) 0.0030(12)
C38 0.0442(16) 0.0273(13) 0.0408(15) 0.0027(11) 0.0128(13) 0.0070(12)
C39 0.0520(18) 0.0330(14) 0.0403(15) -0.0048(12) 0.0219(13) 0.0044(13)
C40 0.0500(17) 0.0377(14) 0.0265(13) -0.0011(11) 0.0143(12) -0.0005(13)
C41 0.0298(13) 0.0286(12) 0.0249(11) 0.0017(10) 0.0089(10) -0.0012(11)
C42 0.0336(14) 0.0380(14) 0.0315(13) 0.0072(11) 0.0119(11) -0.0022(12)
C43 0.0364(15) 0.0377(14) 0.0326(13) 0.0094(11) 0.0102(11) -0.0010(12)
C44 0.0351(14) 0.0359(14) 0.0235(12) 0.0045(10) 0.0036(10) -0.0028(12)
C45 0.0507(18) 0.0447(17) 0.0371(15) 0.0084(13) -0.0032(13) -0.0166(15)
C46 0.105(3) 0.054(2) 0.0464(19) -0.0114(16) -0.003(2) -0.023(2)
C47 0.0332(15) 0.0428(15) 0.0297(13) 0.0081(11) 0.0008(11) -0.0063(12)
C48 0.0465(18) 0.061(2) 0.0294(14) 0.0118(13) 0.0010(12) -0.0041(16)
C49 0.0499(19) 0.069(2) 0.0340(15) 0.0193(15) -0.0050(14) -0.0056(17)
C50 0.0345(16) 0.0587(19) 0.0495(18) 0.0195(15) -0.0052(14) -0.0028(15)
C51 0.0307(15) 0.0577(19) 0.0442(16) 0.0134(14) 0.0036(12) -0.0026(14)
C52 0.0314(14) 0.0469(16) 0.0314(13) 0.0102(12) 0.0015(11) -0.0048(13)
C53 0.018(6) 0.039(6) 0.039(5) 0.012(4) 0.002(4) 0.002(4)
C54 0.048(4) 0.032(3) 0.079(5) 0.008(3) 0.027(4) -0.007(3)
C55 0.025(3) 0.049(4) 0.057(4) 0.009(3) 0.012(3) 0.002(3)
C56 0.0356(15) 0.0498(17) 0.0421(16) -0.0006(13) 0.0063(12) 0.0155(14)
C57 0.061(2) 0.0353(15) 0.062(2) 0.0008(14) 0.0178(17) 0.0060(15)
C58 0.062(2) 0.070(2) 0.0470(19) -0.0063(17) 0.0113(16) 0.0118(19)
N1 0.0270(11) 0.0278(10) 0.0251(10) 0.0003(8) 0.0037(8) -0.0034(9)
N2 0.0295(11) 0.0288(10) 0.0232(10) 0.0012(8) 0.0036(8) -0.0004(9)
N3 0.0336(12) 0.0409(12) 0.0242(10) 0.0088(9) 0.0040(9) -0.0021(10)
N4 0.0308(11) 0.0311(11) 0.0219(10) 0.0047(8) 0.0069(8) 0.0004(9)
F1 0.0929(15) 0.0315(9) 0.0446(10) -0.0033(7) 0.0082(10) -0.0049(9)
F2 0.0675(13) 0.0630(13) 0.0588(12) -0.0171(10) -0.0167(10) 0.0044(11)
F3 0.0921(16) 0.0565(12) 0.0665(13) -0.0047(10) 0.0440(12) -0.0150(11)
F4 0.0807(14) 0.0322(9) 0.0573(11) -0.0074(8) 0.0045(10) 0.0008(9)
F5 0.0704(13) 0.0655(13) 0.0582(12) -0.0156(10) -0.0191(10) -0.0020(11)
F6 0.0870(15) 0.0714(13) 0.0668(13) -0.0090(11) 0.0409(12) -0.0202(12)
F7 0.0593(12) 0.0693(12) 0.0399(10) -0.0072(9) 0.0081(8) -0.0028(10)
F8 0.0351(10) 0.131(2) 0.0580(12) 0.0396(12) -0.0092(9) -0.0258(12)
F9 0.189(4) 0.0370(15) 0.0499(17) 0.000 -0.011(2) 0.000
F10 0.082(2) 0.0392(14) 0.101(2) 0.000 0.0587(18) 0.000
F11 0.0832(18) 0.132(2) 0.123(2) -0.0216(19) 0.0292(17) 0.0067(18)
F12 0.191(12) 0.175(9) 0.059(3) 0.011(5) -0.016(5) -0.138(9)
F13 0.102(9) 0.169(9) 0.42(3) 0.202(14) 0.098(12) 0.080(8)
P1 0.0292(3) 0.0308(3) 0.0340(3) -0.0003(3) 0.0001(3) 0.0025(3)
P2 0.0333(4) 0.0272(3) 0.0366(4) -0.0039(3) -0.0020(3) 0.0002(3)
P3 0.0252(3) 0.0439(4) 0.0277(3) 0.0066(3) 0.0052(3) -0.0015(3)
P4 0.0264(3) 0.0287(3) 0.0215(3) -0.0019(2) 0.0041(2) 0.0030(3)
P5 0.0495(4) 0.0304(3) 0.0308(3) -0.0040(3) 0.0045(3) -0.0074(3)
P6 0.0343(5) 0.0375(5) 0.0368(5) 0.000 -0.0020(4) 0.000
P7 0.0664(9) 0.0450(7) 0.0959(11) 0.000 0.0047(9) 0.000
Ni1 0.02643(17) 0.02708(16) 0.02876(16) -0.00088(13) 0.00146(13) 0.00008(14)
Ni2 0.02508(16) 0.03284(17) 0.02262(15) 0.00363(13) 0.00342(12) -0.00068(14)
C53B 0.024(6) 0.059(8) 0.037(4) 0.020(4) 0.004(4) 0.008(4)
C54B 0.052(4) 0.072(4) 0.040(3) 0.018(3) 0.012(3) -0.009(3)
C55B 0.066(5) 0.099(6) 0.043(4) 0.019(4) -0.007(3) -0.053(5)
F14B 0.25(2) 0.035(5) 0.43(4) 0.000 0.29(3) 0.000
F12B 0.072(5) 0.31(2) 0.121(10) -0.112(12) -0.006(6) 0.026(11)
F13B 0.32(3) 0.044(5) 0.142(11) 0.000 0.034(19) 0.000

loop_
_atom_type_symbol
_atom_type_description
_atom_type_scat_dispersion_real
_atom_type_scat_dispersion_imag
_atom_type_scat_source
C C 0.0033 0.0016 'International Tables Vol C Tables 4.2.6.8 and 6.1.1.4'
H H 0.0000 0.0000 'International Tables Vol C Tables 4.2.6.8 and 6.1.1.4'
N N 0.0061 0.0033 'International Tables Vol C Tables 4.2.6.8 and 6.1.1.4'
F F 0.0171 0.0103 'International Tables Vol C Tables 4.2.6.8 and 6.1.1.4'
P P 0.1023 0.0942 'International Tables Vol C Tables 4.2.6.8 and 6.1.1.4'
Ni Ni 0.3393 1.1124 'International Tables Vol C Tables 4.2.6.8 and 6.1.1.4'

loop_
_geom_angle_atom_site_label_1
_geom_angle_atom_site_label_2
_geom_angle_atom_site_label_3
_geom_angle
_geom_angle_site_symmetry_1
_geom_angle_site_symmetry_3
C2 C1 C3 110.6(3) . .
C2 C1 P1 111.7(2) . .
C3 C1 P1 110.1(2) . .
C2 C1 H1 108.1 . .
C3 C1 H1 108.1 . .
P1 C1 H1 108.1 . .
C1 C2 H2A 109.5 . .
C1 C2 H2B 109.5 . .
H2A C2 H2B 109.5 . .
C1 C2 H2C 109.5 . .
H2A C2 H2C 109.5 . .
H2B C2 H2C 109.5 . .
C1 C3 H3A 109.5 . .
C1 C3 H3B 109.5 . .
H3A C3 H3B 109.5 . .
C1 C3 H3C 109.5 . .
H3A C3 H3C 109.5 . .
H3B C3 H3C 109.5 . .
C6 C4 C5 110.6(3) . .
C6 C4 P1 115.5(2) . .
C5 C4 P1 110.1(2) . .
C6 C4 H4 106.7 . .
C5 C4 H4 106.7 . .
P1 C4 H4 106.7 . .
C4 C5 H5A 109.5 . .
C4 C5 H5B 109.5 . .
H5A C5 H5B 109.5 . .
C4 C5 H5C 109.5 . .
H5A C5 H5C 109.5 . .
H5B C5 H5C 109.5 . .
C4 C6 H6A 109.5 . .
C4 C6 H6B 109.5 . .
H6A C6 H6B 109.5 . .
C4 C6 H6C 109.5 . .
H6A C6 H6C 109.5 . .
H6B C6 H6C 109.5 . .
C12 C7 C8 117.7(2) . .
C12 C7 P1 118.03(18) . .
C8 C7 P1 124.3(2) . .
C9 C8 C7 120.9(3) . .
C9 C8 H8 119.5 . .
C7 C8 H8 119.5 . .
C10 C9 C8 120.3(2) . .
C10 C9 H9 119.8 . .
C8 C9 H9 119.8 . .
C9 C10 C11 120.1(3) . .
C9 C10 H10 120.0 . .
C11 C10 H10 120.0 . .
C10 C11 C12 119.1(3) . .
C10 C11 H11 120.4 . .
C12 C11 H11 120.4 . .
C7 C12 C11 121.8(2) . .
C7 C12 N1 117.9(2) . .
C11 C12 N1 120.2(2) . .
N1 C13 C14 102.16(19) . .
N1 C13 H13A 111.3 . .
C14 C13 H13A 111.3 . .
N1 C13 H13B 111.3 . .
C14 C13 H13B 111.3 . .
H13A C13 H13B 109.2 . .
N2 C14 C13 102.48(19) . .
N2 C14 H14A 111.3 . .
C13 C14 H14A 111.3 . .
N2 C14 H14B 111.3 . .
C13 C14 H14B 111.3 . .
H14A C14 H14B 109.2 . .
N2 C15 N1 107.29(19) . .
N2 C15 C16 117.6(2) . .
N1 C15 C16 121.9(2) . .
N2 C15 Ni1 117.66(16) . .
N1 C15 Ni1 70.77(13) . .
C16 C15 Ni1 113.39(16) . .
C15 C16 C17 115.3(2) . .
C15 C16 H16A 108.5 . .
C17 C16 H16A 108.5 . .
C15 C16 H16B 108.5 . .
C17 C16 H16B 108.5 . .
H16A C16 H16B 107.5 . .
C16 C17 H17A 109.5 . .
C16 C17 H17B 109.5 . .
H17A C17 H17B 109.5 . .
C16 C17 H17C 109.5 . .
H17A C17 H17C 109.5 . .
H17B C17 H17C 109.5 . .
C19 C18 C23 120.6(2) . .
C19 C18 N2 115.1(2) . .
C23 C18 N2 124.2(2) . .
C20 C19 C18 120.7(3) . .
C20 C19 H19 119.6 . .
C18 C19 H19 119.6 . .
C21 C20 C19 119.6(3) . .
C21 C20 H20 120.2 . .
C19 C20 H20 120.2 . .
C20 C21 C22 120.0(3) . .
C20 C21 H21 120.0 . .
C22 C21 H21 120.0 . .
C21 C22 C23 121.9(3) . .
C21 C22 H22 119.0 . .
C23 C22 H22 119.0 . .
C22 C23 C18 117.1(2) . .
C22 C23 P2 119.4(2) . .
C18 C23 P2 123.45(19) . .
C26 C24 C25 110.9(3) . .
C26 C24 P2 111.1(3) . .
C25 C24 P2 114.8(3) . .
C26 C24 H24 106.5 . .
C25 C24 H24 106.5 . .
P2 C24 H24 106.5 . .
C24 C25 H25A 109.5 . .
C24 C25 H25B 109.5 . .
H25A C25 H25B 109.5 . .
C24 C25 H25C 109.5 . .
H25A C25 H25C 109.5 . .
H25B C25 H25C 109.5 . .
C24 C26 H26A 109.5 . .
C24 C26 H26B 109.5 . .
H26A C26 H26B 109.5 . .
C24 C26 H26C 109.5 . .
H26A C26 H26C 109.5 . .
H26B C26 H26C 109.5 . .
C29 C27 C28 110.8(3) . .
C29 C27 P2 108.6(3) . .
C28 C27 P2 110.7(3) . .
C29 C27 H27 108.9 . .
C28 C27 H27 108.9 . .
P2 C27 H27 108.9 . .
C31 C30 C32 111.5(2) . .
C31 C30 P4 110.31(18) . .
C32 C30 P4 109.61(19) . .
C31 C30 H30 108.4 . .
C32 C30 H30 108.4 . .
P4 C30 H30 108.4 . .
C30 C31 H31A 109.5 . .
C30 C31 H31B 109.5 . .
H31A C31 H31B 109.5 . .
C30 C31 H31C 109.5 . .
H31A C31 H31C 109.5 . .
H31B C31 H31C 109.5 . .
C30 C32 H32A 109.5 . .
C30 C32 H32B 109.5 . .
H32A C32 H32B 109.5 . .
C30 C32 H32C 109.5 . .
H32A C32 H32C 109.5 . .
H32B C32 H32C 109.5 . .
C34 C33 C35 110.7(2) . .
C34 C33 P4 110.06(19) . .
C35 C33 P4 115.48(19) . .
C34 C33 H33 106.7 . .
C35 C33 H33 106.7 . .
P4 C33 H33 106.7 . .
C33 C34 H34A 109.5 . .
C33 C34 H34B 109.5 . .
H34A C34 H34B 109.5 . .
C33 C34 H34C 109.5 . .
H34A C34 H34C 109.5 . .
H34B C34 H34C 109.5 . .
C33 C35 H35A 109.5 . .
C33 C35 H35B 109.5 . .
H35A C35 H35B 109.5 . .
C33 C35 H35C 109.5 . .
H35A C35 H35C 109.5 . .
H35B C35 H35C 109.5 . .
C37 C36 C41 118.4(2) . .
C37 C36 P4 123.77(18) . .
C41 C36 P4 117.77(18) . .
C38 C37 C36 120.8(2) . .
C38 C37 H37 119.6 . .
C36 C37 H37 119.6 . .
C39 C38 C37 120.2(3) . .
C39 C38 H38 119.9 . .
C37 C38 H38 119.9 . .
C38 C39 C40 120.3(2) . .
C38 C39 H39 119.9 . .
C40 C39 H39 119.9 . .
C39 C40 C41 119.7(2) . .
C39 C40 H40 120.1 . .
C41 C40 H40 120.1 . .
C40 C41 C36 120.6(2) . .
C40 C41 N4 121.3(2) . .
C36 C41 N4 117.9(2) . .
N4 C42 C43 102.1(2) . .
N4 C42 H42A 111.4 . .
C43 C42 H42A 111.4 . .
N4 C42 H42B 111.4 . .
C43 C42 H42B 111.4 . .
H42A C42 H42B 109.2 . .
N3 C43 C42 102.5(2) . .
N3 C43 H43A 111.3 . .
C42 C43 H43A 111.3 . .
N3 C43 H43B 111.3 . .
C42 C43 H43B 111.3 . .
H43A C43 H43B 109.2 . .
N3 C44 N4 107.6(2) . .
N3 C44 C45 116.1(2) . .
N4 C44 C45 121.2(2) . .
N3 C44 Ni2 116.53(18) . .
N4 C44 Ni2 70.27(13) . .
C45 C44 Ni2 117.13(18) . .
C44 C45 C46 113.9(2) . .
C44 C45 H45A 108.8 . .
C46 C45 H45A 108.8 . .
C44 C45 H45B 108.8 . .
C46 C45 H45B 108.8 . .
H45A C45 H45B 107.7 . .
C45 C46 H46A 109.5 . .
C45 C46 H46B 109.5 . .
H46A C46 H46B 109.5 . .
C45 C46 H46C 109.5 . .
H46A C46 H46C 109.5 . .
H46B C46 H46C 109.5 . .
C48 C47 C52 119.6(3) . .
C48 C47 N3 115.1(2) . .
C52 C47 N3 125.2(2) . .
C49 C48 C47 121.3(3) . .
C49 C48 H48 119.3 . .
C47 C48 H48 119.3 . .
C50 C49 C48 119.7(3) . .
C50 C49 H49 120.1 . .
C48 C49 H49 120.1 . .
C49 C50 C51 119.8(3) . .
C49 C50 H50 120.1 . .
C51 C50 H50 120.1 . .
C50 C51 C52 121.7(3) . .
C50 C51 H51 119.1 . .
C52 C51 H51 119.1 . .
C51 C52 C47 117.7(2) . .
C51 C52 P3 119.2(2) . .
C47 C52 P3 123.0(2) . .
C55 C53 C54 108.2(10) . .
C55 C53 P3 114.8(7) . .
C54 C53 P3 113.7(9) . .
C55 C53 H53 106.5 . .
C54 C53 H53 106.5 . .
P3 C53 H53 106.5 . .
C53 C54 H54A 109.5 . .
C53 C54 H54B 109.5 . .
H54A C54 H54B 109.5 . .
C53 C54 H54C 109.5 . .
H54A C54 H54C 109.5 . .
H54B C54 H54C 109.5 . .
C53 C55 H55A 109.5 . .
C53 C55 H55B 109.5 . .
H55A C55 H55B 109.5 . .
C53 C55 H55C 109.4 . .
H55A C55 H55C 109.5 . .
H55B C55 H55C 109.5 . .
C57 C56 C58 110.7(3) . .
C57 C56 P3 109.22(19) . .
C58 C56 P3 112.1(2) . .
C57 C56 H56 108.2 . .
C58 C56 H56 108.3 . .
P3 C56 H56 108.2 . .
C56 C57 H57A 109.5 . .
C56 C57 H57B 109.5 . .
H57A C57 H57B 109.5 . .
C56 C57 H57C 109.5 . .
H57A C57 H57C 109.5 . .
H57B C57 H57C 109.5 . .
C56 C58 H58A 109.5 . .
C56 C58 H58B 109.5 . .
H58A C58 H58B 109.5 . .
C56 C58 H58C 109.5 . .
H58A C58 H58C 109.5 . .
H58B C58 H58C 109.5 . .
C15 N1 C12 126.09(19) . .
C15 N1 C13 108.58(19) . .
C12 N1 C13 115.44(19) . .
C15 N1 Ni1 65.71(12) . .
C12 N1 Ni1 111.71(15) . .
C13 N1 Ni1 120.95(15) . .
C15 N2 C18 117.25(19) . .
C15 N2 C14 107.03(19) . .
C18 N2 C14 113.75(18) . .
C44 N3 C47 116.7(2) . .
C44 N3 C43 107.1(2) . .
C47 N3 C43 114.1(2) . .
C44 N4 C41 125.9(2) . .
C44 N4 C42 108.05(19) . .
C41 N4 C42 116.58(19) . .
C44 N4 Ni2 66.12(13) . .
C41 N4 Ni2 110.74(14) . .
C42 N4 Ni2 120.60(16) . .
C1 P1 C7 103.18(13) . .
C1 P1 C4 105.05(14) . .
C7 P1 C4 105.26(12) . .
C1 P1 Ni1 125.36(10) . .
C7 P1 Ni1 93.34(8) . .
C4 P1 Ni1 120.22(10) . .
C24B P2 C27 86.3(7) . .
C24B P2 C23 112.3(7) . .
C27 P2 C23 103.87(15) . .
C24B P2 C24 22.4(6) . .
C27 P2 C24 107.8(2) . .
C23 P2 C24 100.29(14) . .
C24B P2 C27B 103.9(9) . .
C27 P2 C27B 17.8(5) . .
C23 P2 C27B 98.5(5) . .
C24 P2 C27B 125.6(6) . .
C24B P2 Ni1 125.1(6) . .
C27 P2 Ni1 115.15(15) . .
C23 P2 Ni1 110.21(9) . .
C24 P2 Ni1 117.66(12) . .
C27B P2 Ni1 102.4(6) . .
C52 P3 C56 101.95(13) . .
C52 P3 C53B 101.6(4) . .
C56 P3 C53B 100.1(4) . .
C52 P3 C53 109.9(4) . .
C56 P3 C53 109.6(4) . .
C53B P3 C53 15.2(4) . .
C52 P3 Ni2 109.47(9) . .
C56 P3 Ni2 112.83(10) . .
C53B P3 Ni2 127.7(3) . .
C53 P3 Ni2 112.5(3) . .
C33 P4 C36 105.68(12) . .
C33 P4 C30 105.05(12) . .
C36 P4 C30 103.96(11) . .
C33 P4 Ni2 121.68(9) . .
C36 P4 Ni2 93.00(8) . .
C30 P4 Ni2 123.41(9) . .
F5 P5 F6 90.56(13) . .
F5 P5 F2 179.38(13) . .
F6 P5 F2 89.14(12) . .
F5 P5 F3 89.66(12) . .
F6 P5 F3 179.78(13) . .
F2 P5 F3 90.64(12) . .
F5 P5 F1 90.40(11) . .
F6 P5 F1 90.43(11) . .
F2 P5 F1 90.14(11) . .
F3 P5 F1 89.58(10) . .
F5 P5 F4 90.32(11) . .
F6 P5 F4 89.98(11) . .
F2 P5 F4 89.14(10) . .
F3 P5 F4 90.01(10) . .
F1 P5 F4 179.17(12) . .
F9 P6 F10 180.000(1) . .
F9 P6 F8 90.67(10) . .
F10 P6 F8 89.33(10) . .
F9 P6 F8 90.67(10) . 2
F10 P6 F8 89.33(10) . 2
F8 P6 F8 178.7(2) . 2
F9 P6 F7 89.93(8) . 2
F10 P6 F7 90.07(8) . 2
F8 P6 F7 89.61(10) . 2
F8 P6 F7 90.39(10) 2 2
F9 P6 F7 89.93(8) . .
F10 P6 F7 90.07(8) . .
F8 P6 F7 90.39(10) . .
F8 P6 F7 89.61(10) 2 .
F7 P6 F7 179.86(18) 2 .
F14B P7 F13B 180.000(1) . .
F14B P7 F12B 93.5(5) . 2
F13B P7 F12B 86.5(5) . 2
F14B P7 F12B 93.5(5) . .
F13B P7 F12B 86.5(5) . .
F12B P7 F12B 172.9(10) 2 .
F14B P7 F12 45.15(18) . .
F13B P7 F12 134.85(18) . .
F12B P7 F12 138.7(6) 2 .
F12B P7 F12 48.4(5) . .
F14B P7 F12 45.15(18) . 2
F13B P7 F12 134.85(18) . 2
F12B P7 F12 48.4(5) 2 2
F12B P7 F12 138.7(6) . 2
F12 P7 F12 90.3(4) . 2
F14B P7 F13 135.10(19) . 2
F13B P7 F13 44.90(19) . 2
F12B P7 F13 41.6(5) 2 2
F12B P7 F13 131.4(6) . 2
F12 P7 F13 179.3(4) . 2
F12 P7 F13 89.95(18) 2 2
F14B P7 F13 135.10(19) . .
F13B P7 F13 44.90(19) . .
F12B P7 F13 131.4(6) 2 .
F12B P7 F13 41.6(5) . .
F12 P7 F13 89.95(18) . .
F12 P7 F13 179.3(4) 2 .
F13 P7 F13 89.8(4) 2 .
F14B P7 F11 89.60(12) . 2
F13B P7 F11 90.40(12) . 2
F12B P7 F11 91.0(4) 2 2
F12B P7 F11 89.0(4) . 2
F12 P7 F11 89.1(3) . 2
F12 P7 F11 90.3(3) 2 2
F13 P7 F11 90.2(3) 2 2
F13 P7 F11 90.4(4) . 2
F14B P7 F11 89.60(12) . .
F13B P7 F11 90.40(12) . .
F12B P7 F11 89.0(4) 2 .
F12B P7 F11 91.0(4) . .
F12 P7 F11 90.3(3) . .
F12 P7 F11 89.1(3) 2 .
F13 P7 F11 90.4(4) 2 .
F13 P7 F11 90.2(3) . .
F11 P7 F11 179.2(2) 2 .
C15 Ni1 N1 43.52(9) . .
C15 Ni1 P2 92.37(8) . .
N1 Ni1 P2 132.89(6) . .
C15 Ni1 P1 126.59(8) . .
N1 Ni1 P1 89.69(6) . .
P2 Ni1 P1 137.33(3) . .
C44 Ni2 N4 43.61(10) . .
C44 Ni2 P3 94.53(8) . .
N4 Ni2 P3 134.63(6) . .
C44 Ni2 P4 127.95(8) . .
N4 Ni2 P4 90.75(6) . .
P3 Ni2 P4 134.61(3) . .
C55B C53B C54B 109.0(9) . .
C55B C53B P3 112.0(9) . .
C54B C53B P3 109.0(7) . .
C55B C53B H53B 109.0 . .
C54B C53B H53B 109.0 . .
P3 C53B H53B 108.9 . .
C53B C54B H54D 109.5 . .
C53B C54B H54E 109.5 . .
H54D C54B H54E 109.5 . .
C53B C54B H54F 109.5 . .
H54D C54B H54F 109.5 . .
H54E C54B H54F 109.5 . .
C53B C55B H55D 109.5 . .
C53B C55B H55E 109.4 . .
H55D C55B H55E 109.5 . .
C53B C55B H55F 109.5 . .
H55D C55B H55F 109.5 . .
H55E C55B H55F 109.5 . .
C25B C24B C26B 112.7(15) . .
C25B C24B P2 116.2(14) . .
C26B C24B P2 106.1(13) . .
C25B C24B H24B 107.1 . .
C26B C24B H24B 107.1 . .
P2 C24B H24B 107.1 . .
C24B C25B H25D 109.5 . .
C24B C25B H25E 109.5 . .
H25D C25B H25E 109.5 . .
C24B C25B H25F 109.5 . .
H25D C25B H25F 109.5 . .
H25E C25B H25F 109.5 . .
C24B C26B H26D 109.5 . .
C24B C26B H26E 109.5 . .
H26D C26B H26E 109.5 . .
C24B C26B H26F 109.5 . .
H26D C26B H26F 109.5 . .
H26E C26B H26F 109.5 . .
C28B C27B C29B 110.4(17) . .
C28B C27B P2 112.8(14) . .
C29B C27B P2 113.2(14) . .
C28B C27B H27B 106.7 . .
C29B C27B H27B 106.7 . .
P2 C27B H27B 106.7 . .
C27B C28B H28D 109.5 . .
C27B C28B H28E 109.5 . .
H28D C28B H28E 109.5 . .
C27B C28B H28F 109.5 . .
H28D C28B H28F 109.5 . .
H28E C28B H28F 109.5 . .
C27B C29B H29D 109.5 . .
C27B C29B H29E 109.5 . .
H29D C29B H29E 109.5 . .
C27B C29B H29F 109.5 . .
H29D C29B H29F 109.5 . .
H29E C29B H29F 109.5 . .

loop_
_geom_bond_atom_site_label_1
_geom_bond_atom_site_label_2
_geom_bond_distance
_geom_bond_site_symmetry_2
C1 C2 1.520(5) .
C1 C3 1.531(4) .
C1 P1 1.847(3) .
C1 H1 1.0000 .
C2 H2A 0.9800 .
C2 H2B 0.9800 .
C2 H2C 0.9800 .
C3 H3A 0.9800 .
C3 H3B 0.9800 .
C3 H3C 0.9800 .
C4 C6 1.528(4) .
C4 C5 1.532(5) .
C4 P1 1.852(3) .
C4 H4 1.0000 .
C5 H5A 0.9800 .
C5 H5B 0.9800 .
C5 H5C 0.9800 .
C6 H6A 0.9800 .
C6 H6B 0.9800 .
C6 H6C 0.9800 .
C7 C12 1.391(4) .
C7 C8 1.399(4) .
C7 P1 1.851(3) .
C8 C9 1.385(4) .
C8 H8 0.9500 .
C9 C10 1.381(4) .
C9 H9 0.9500 .
C10 C11 1.388(4) .
C10 H10 0.9500 .
C11 C12 1.392(4) .
C11 H11 0.9500 .
C12 N1 1.463(3) .
C13 N1 1.491(3) .
C13 C14 1.516(3) .
C13 H13A 0.9900 .
C13 H13B 0.9900 .
C14 N2 1.479(3) .
C14 H14A 0.9900 .
C14 H14B 0.9900 .
C15 N2 1.429(3) .
C15 N1 1.435(3) .
C15 C16 1.513(3) .
C15 Ni1 1.899(2) .
C16 C17 1.528(4) .
C16 H16A 0.9900 .
C16 H16B 0.9900 .
C17 H17A 0.9800 .
C17 H17B 0.9800 .
C17 H17C 0.9800 .
C18 C19 1.390(3) .
C18 C23 1.409(3) .
C18 N2 1.444(3) .
C19 C20 1.387(4) .
C19 H19 0.9500 .
C20 C21 1.376(4) .
C20 H20 0.9500 .
C21 C22 1.389(4) .
C21 H21 0.9500 .
C22 C23 1.400(4) .
C22 H22 0.9500 .
C23 P2 1.842(3) .
C24 C26 1.512(5) .
C24 C25 1.534(5) .
C24 P2 1.936(4) .
C24 H24 1.0000 .
C25 H25A 0.9800 .
C25 H25B 0.9800 .
C25 H25C 0.9800 .
C26 H26A 0.9800 .
C26 H26B 0.9800 .
C26 H26C 0.9800 .
C27 C29 1.532(6) .
C27 C28 1.536(5) .
C27 P2 1.811(4) .
C27 H27 1.0000 .
C28 H28A 0.9800 .
C28 H28B 0.9800 .
C28 H28C 0.9800 .
C29 H29A 0.9800 .
C29 H29B 0.9800 .
C29 H29C 0.9800 .
C30 C31 1.526(4) .
C30 C32 1.535(4) .
C30 P4 1.850(3) .
C30 H30 1.0000 .
C31 H31A 0.9800 .
C31 H31B 0.9800 .
C31 H31C 0.9800 .
C32 H32A 0.9800 .
C32 H32B 0.9800 .
C32 H32C 0.9800 .
C33 C34 1.529(4) .
C33 C35 1.533(4) .
C33 P4 1.843(3) .
C33 H33 1.0000 .
C34 H34A 0.9800 .
C34 H34B 0.9800 .
C34 H34C 0.9800 .
C35 H35A 0.9800 .
C35 H35B 0.9800 .
C35 H35C 0.9800 .
C36 C37 1.398(3) .
C36 C41 1.403(3) .
C36 P4 1.847(2) .
C37 C38 1.386(3) .
C37 H37 0.9500 .
C38 C39 1.385(4) .
C38 H38 0.9500 .
C39 C40 1.386(4) .
C39 H39 0.9500 .
C40 C41 1.395(3) .
C40 H40 0.9500 .
C41 N4 1.460(3) .
C42 N4 1.498(3) .
C42 C43 1.513(4) .
C42 H42A 0.9900 .
C42 H42B 0.9900 .
C43 N3 1.477(3) .
C43 H43A 0.9900 .
C43 H43B 0.9900 .
C44 N3 1.427(3) .
C44 N4 1.434(3) .
C44 C45 1.511(4) .
C44 Ni2 1.901(2) .
C45 C46 1.537(4) .
C45 H45A 0.9900 .
C45 H45B 0.9900 .
C46 H46A 0.9800 .
C46 H46B 0.9800 .
C46 H46C 0.9800 .
C47 C48 1.394(4) .
C47 C52 1.410(4) .
C47 N3 1.441(3) .
C48 C49 1.381(4) .
C48 H48 0.9500 .
C49 C50 1.377(4) .
C49 H49 0.9500 .
C50 C51 1.388(4) .
C50 H50 0.9500 .
C51 C52 1.401(4) .
C51 H51 0.9500 .
C52 P3 1.852(3) .
C53 C55 1.544(11) .
C53 C54 1.542(15) .
C53 P3 1.878(15) .
C53 H53 1.0000 .
C54 H54A 0.9800 .
C54 H54B 0.9800 .
C54 H54C 0.9800 .
C55 H55A 0.9800 .
C55 H55B 0.9800 .
C55 H55C 0.9800 .
C56 C57 1.528(4) .
C56 C58 1.529(4) .
C56 P3 1.856(3) .
C56 H56 1.0000 .
C57 H57A 0.9800 .
C57 H57B 0.9800 .
C57 H57C 0.9800 .
C58 H58A 0.9800 .
C58 H58B 0.9800 .
C58 H58C 0.9800 .
N1 Ni1 1.967(2) .
N4 Ni2 1.957(2) .
F1 P5 1.6028(18) .
F2 P5 1.5874(19) .
F3 P5 1.5937(19) .
F4 P5 1.6062(18) .
F5 P5 1.5799(19) .
F6 P5 1.585(2) .
F7 P6 1.6010(17) .
F8 P6 1.5903(17) .
F9 P6 1.582(3) .
F10 P6 1.589(3) .
F11 P7 1.584(3) .
F12 P7 1.536(5) .
F13 P7 1.540(5) .
P1 Ni1 2.2294(7) .
P2 C24B 1.639(17) .
P2 C27B 2.10(2) .
P2 Ni1 2.1425(7) .
P3 C53B 1.862(15) .
P3 Ni2 2.1259(8) .
P4 Ni2 2.2070(7) .
P6 F8 1.5903(17) 2
P6 F7 1.6010(17) 2
P7 F14B 1.516(10) .
P7 F13B 1.529(7) .
P7 F12B 1.531(6) 2
P7 F12B 1.531(6) .
P7 F12 1.536(5) 2
P7 F13 1.540(5) 2
P7 F11 1.584(3) 2
C53B C55B 1.487(17) .
C53B C54B 1.534(12) .
C53B H53B 1.0000 .
C54B H54D 0.9800 .
C54B H54E 0.9800 .
C54B H54F 0.9800 .
C55B H55D 0.9800 .
C55B H55E 0.9800 .
C55B H55F 0.9800 .
C24B C25B 1.51(3) .
C24B C26B 1.52(3) .
C24B H24B 1.0000 .
C25B H25D 0.9800 .
C25B H25E 0.9800 .
C25B H25F 0.9800 .
C26B H26D 0.9800 .
C26B H26E 0.9800 .
C26B H26F 0.9800 .
C27B C28B 1.53(3) .
C27B C29B 1.54(3) .
C27B H27B 1.0000 .
C28B H28D 0.9800 .
C28B H28E 0.9800 .
C28B H28F 0.9800 .
C29B H29D 0.9800 .
C29B H29E 0.9800 .
C29B H29F 0.9800 .

loop_
_geom_torsion_atom_site_label_1
_geom_torsion_atom_site_label_2
_geom_torsion_atom_site_label_3
_geom_torsion_atom_site_label_4
_geom_torsion
C12 C7 C8 C9 0.9(4)
P1 C7 C8 C9 179.5(2)
C7 C8 C9 C10 0.3(4)
C8 C9 C10 C11 -0.7(4)
C9 C10 C11 C12 -0.3(4)
C8 C7 C12 C11 -1.9(4)
P1 C7 C12 C11 179.4(2)
C8 C7 C12 N1 -177.2(2)
P1 C7 C12 N1 4.1(3)
C10 C11 C12 C7 1.6(4)
C10 C11 C12 N1 176.8(2)
N1 C13 C14 N2 -33.5(2)
N2 C15 C16 C17 51.6(3)
N1 C15 C16 C17 -84.4(3)
Ni1 C15 C16 C17 -165.6(2)
C23 C18 C19 C20 -0.4(4)
N2 C18 C19 C20 -177.3(2)
C18 C19 C20 C21 -0.1(4)
C19 C20 C21 C22 0.5(4)
C20 C21 C22 C23 -0.2(4)
C21 C22 C23 C18 -0.3(4)
C21 C22 C23 P2 178.0(2)
C19 C18 C23 C22 0.7(4)
N2 C18 C23 C22 177.2(2)
C19 C18 C23 P2 -177.64(19)
N2 C18 C23 P2 -1.1(3)
C41 C36 C37 C38 1.4(4)
P4 C36 C37 C38 179.6(2)
C36 C37 C38 C39 -0.1(4)
C37 C38 C39 C40 -0.5(4)
C38 C39 C40 C41 -0.1(4)
C39 C40 C41 C36 1.4(4)
C39 C40 C41 N4 176.9(2)
C37 C36 C41 C40 -2.1(4)
P4 C36 C41 C40 179.6(2)
C37 C36 C41 N4 -177.7(2)
P4 C36 C41 N4 4.0(3)
N4 C42 C43 N3 -34.1(2)
N3 C44 C45 C46 53.2(4)
N4 C44 C45 C46 -80.3(3)
Ni2 C44 C45 C46 -162.7(2)
C52 C47 C48 C49 0.5(5)
N3 C47 C48 C49 -175.9(3)
C47 C48 C49 C50 0.3(5)
C48 C49 C50 C51 -0.4(5)
C49 C50 C51 C52 -0.4(5)
C50 C51 C52 C47 1.2(4)
C50 C51 C52 P3 178.9(2)
C48 C47 C52 C51 -1.2(4)
N3 C47 C52 C51 174.8(3)
C48 C47 C52 P3 -178.8(2)
N3 C47 C52 P3 -2.8(4)
N2 C15 N1 C12 -146.0(2)
C16 C15 N1 C12 -6.2(4)
Ni1 C15 N1 C12 100.0(2)
N2 C15 N1 C13 -2.4(3)
C16 C15 N1 C13 137.5(2)
Ni1 C15 N1 C13 -116.33(17)
N2 C15 N1 Ni1 113.97(17)
C16 C15 N1 Ni1 -106.1(2)
C7 C12 N1 C15 -101.0(3)
C11 C12 N1 C15 83.6(3)
C7 C12 N1 C13 117.5(2)
C11 C12 N1 C13 -58.0(3)
C7 C12 N1 Ni1 -25.9(3)
C11 C12 N1 Ni1 158.7(2)
C14 C13 N1 C15 22.7(3)
C14 C13 N1 C12 170.7(2)
C14 C13 N1 Ni1 -49.6(2)
N1 C15 N2 C18 -149.1(2)
C16 C15 N2 C18 69.0(3)
Ni1 C15 N2 C18 -72.2(2)
N1 C15 N2 C14 -20.0(2)
C16 C15 N2 C14 -161.9(2)
Ni1 C15 N2 C14 56.9(2)
C19 C18 N2 C15 -149.7(2)
C23 C18 N2 C15 33.6(3)
C19 C18 N2 C14 84.4(3)
C23 C18 N2 C14 -92.4(3)
C13 C14 N2 C15 33.7(2)
C13 C14 N2 C18 164.8(2)
N4 C44 N3 C47 -148.4(2)
C45 C44 N3 C47 72.1(3)
Ni2 C44 N3 C47 -72.1(3)
N4 C44 N3 C43 -19.1(3)
C45 C44 N3 C43 -158.6(2)
Ni2 C44 N3 C43 57.1(2)
C48 C47 N3 C44 -147.0(3)
C52 C47 N3 C44 36.8(4)
C48 C47 N3 C43 87.2(3)
C52 C47 N3 C43 -89.0(3)
C42 C43 N3 C44 33.6(3)
C42 C43 N3 C47 164.4(2)
N3 C44 N4 C41 -148.3(2)
C45 C44 N4 C41 -11.4(3)
Ni2 C44 N4 C41 99.1(2)
N3 C44 N4 C42 -3.6(3)
C45 C44 N4 C42 133.4(2)
Ni2 C44 N4 C42 -116.18(17)
N3 C44 N4 Ni2 112.6(2)
C45 C44 N4 Ni2 -110.4(2)
C40 C41 N4 C44 83.5(3)
C36 C41 N4 C44 -101.0(3)
C40 C41 N4 C42 -58.7(3)
C36 C41 N4 C42 116.9(2)
C40 C41 N4 Ni2 158.4(2)
C36 C41 N4 Ni2 -26.1(3)
C43 C42 N4 C44 23.8(3)
C43 C42 N4 C41 172.3(2)
C43 C42 N4 Ni2 -48.6(2)
C2 C1 P1 C7 -58.3(3)
C3 C1 P1 C7 178.4(2)
C2 C1 P1 C4 -168.4(2)
C3 C1 P1 C4 68.3(3)
C2 C1 P1 Ni1 45.5(3)
C3 C1 P1 Ni1 -77.8(2)
C12 C7 P1 C1 143.2(2)
C8 C7 P1 C1 -35.4(3)
C12 C7 P1 C4 -106.9(2)
C8 C7 P1 C4 74.5(3)
C12 C7 P1 Ni1 15.7(2)
C8 C7 P1 Ni1 -162.9(2)
C6 C4 P1 C1 55.9(3)
C5 C4 P1 C1 -178.0(2)
C6 C4 P1 C7 -52.6(3)
C5 C4 P1 C7 73.5(2)
C6 C4 P1 Ni1 -155.83(19)
C5 C4 P1 Ni1 -29.8(3)
C29 C27 P2 C24B -175.9(7)
C28 C27 P2 C24B 62.2(7)
C29 C27 P2 C23 -63.9(3)
C28 C27 P2 C23 174.3(3)
C29 C27 P2 C24 -169.7(3)
C28 C27 P2 C24 68.4(3)
C29 C27 P2 C27B 10.3(18)
C28 C27 P2 C27B -111.6(19)
C29 C27 P2 Ni1 56.7(3)
C28 C27 P2 Ni1 -65.1(4)
C22 C23 P2 C24B 41.0(8)
C18 C23 P2 C24B -140.7(7)
C22 C23 P2 C27 -50.6(3)
C18 C23 P2 C27 127.6(3)
C22 C23 P2 C24 60.8(2)
C18 C23 P2 C24 -121.0(2)
C22 C23 P2 C27B -67.9(6)
C18 C23 P2 C27B 110.4(6)
C22 C23 P2 Ni1 -174.52(18)
C18 C23 P2 Ni1 3.7(2)
C26 C24 P2 C24B -89.6(18)
C25 C24 P2 C24B 37.2(17)
C26 C24 P2 C27 -106.2(3)
C25 C24 P2 C27 20.6(3)
C26 C24 P2 C23 145.5(3)
C25 C24 P2 C23 -87.7(3)
C26 C24 P2 C27B -106.2(7)
C25 C24 P2 C27B 20.6(7)
C26 C24 P2 Ni1 26.1(3)
C25 C24 P2 Ni1 152.9(2)
C51 C52 P3 C56 -55.2(3)
C47 C52 P3 C56 122.4(2)
C51 C52 P3 C53B 47.9(5)
C47 C52 P3 C53B -134.5(5)
C51 C52 P3 C53 61.1(5)
C47 C52 P3 C53 -121.3(4)
C51 C52 P3 Ni2 -174.9(2)
C47 C52 P3 Ni2 2.7(3)
C57 C56 P3 C52 -64.1(2)
C58 C56 P3 C52 172.9(2)
C57 C56 P3 C53B -168.3(4)
C58 C56 P3 C53B 68.7(4)
C57 C56 P3 C53 179.5(4)
C58 C56 P3 C53 56.4(4)
C57 C56 P3 Ni2 53.2(2)
C58 C56 P3 Ni2 -69.8(2)
C55 C53 P3 C52 -57.3(10)
C54 C53 P3 C52 68.1(7)
C55 C53 P3 C56 54.0(10)
C54 C53 P3 C56 179.4(6)
C55 C53 P3 C53B 1(3)
C54 C53 P3 C53B 127(4)
C55 C53 P3 Ni2 -179.5(7)
C54 C53 P3 Ni2 -54.2(8)
C34 C33 P4 C36 73.0(2)
C35 C33 P4 C36 -53.2(2)
C34 C33 P4 C30 -177.4(2)
C35 C33 P4 C30 56.4(2)
C34 C33 P4 Ni2 -30.7(2)
C35 C33 P4 Ni2 -156.89(18)
C37 C36 P4 C33 73.8(2)
C41 C36 P4 C33 -107.9(2)
C37 C36 P4 C30 -36.5(2)
C41 C36 P4 C30 141.7(2)
C37 C36 P4 Ni2 -162.0(2)
C41 C36 P4 Ni2 16.20(19)
C31 C30 P4 C33 -172.58(19)
C32 C30 P4 C33 64.3(2)
C31 C30 P4 C36 -61.8(2)
C32 C30 P4 C36 175.1(2)
C31 C30 P4 Ni2 41.4(2)
C32 C30 P4 Ni2 -81.7(2)
N2 C15 Ni1 N1 -99.9(2)
C16 C15 Ni1 N1 117.3(2)
N2 C15 Ni1 P2 61.11(18)
N1 C15 Ni1 P2 161.05(11)
C16 C15 Ni1 P2 -81.65(17)
N2 C15 Ni1 P1 -137.58(15)
N1 C15 Ni1 P1 -37.65(15)
C16 C15 Ni1 P1 79.65(19)
C12 N1 Ni1 C15 -121.1(2)
C13 N1 Ni1 C15 97.9(2)
C15 N1 Ni1 P2 -26.29(15)
C12 N1 Ni1 P2 -147.35(13)
C13 N1 Ni1 P2 71.6(2)
C15 N1 Ni1 P1 150.63(12)
C12 N1 Ni1 P1 29.57(15)
C13 N1 Ni1 P1 -111.49(18)
C24B P2 Ni1 C15 112.8(8)
C27 P2 Ni1 C15 -143.15(19)
C23 P2 Ni1 C15 -26.09(11)
C24 P2 Ni1 C15 87.99(16)
C27B P2 Ni1 C15 -130.1(6)
C24B P2 Ni1 N1 130.6(8)
C27 P2 Ni1 N1 -125.4(2)
C23 P2 Ni1 N1 -8.31(12)
C24 P2 Ni1 N1 105.76(16)
C27B P2 Ni1 N1 -112.3(6)
C24B P2 Ni1 P1 -44.9(8)
C27 P2 Ni1 P1 59.16(18)
C23 P2 Ni1 P1 176.23(9)
C24 P2 Ni1 P1 -69.70(15)
C27B P2 Ni1 P1 72.2(6)
C1 P1 Ni1 C15 -106.26(15)
C7 P1 Ni1 C15 2.49(12)
C4 P1 Ni1 C15 112.31(14)
C1 P1 Ni1 N1 -131.14(14)
C7 P1 Ni1 N1 -22.39(10)
C4 P1 Ni1 N1 87.43(13)
C1 P1 Ni1 P2 45.54(14)
C7 P1 Ni1 P2 154.29(8)
C4 P1 Ni1 P2 -95.89(12)
N3 C44 Ni2 N4 -100.3(2)
C45 C44 Ni2 N4 115.7(3)
N3 C44 Ni2 P3 59.47(19)
N4 C44 Ni2 P3 159.81(11)
C45 C44 Ni2 P3 -84.4(2)
N3 C44 Ni2 P4 -137.73(16)
N4 C44 Ni2 P4 -37.38(16)
C45 C44 Ni2 P4 78.4(2)
C41 N4 Ni2 C44 -121.2(2)
C42 N4 Ni2 C44 97.6(2)
C44 N4 Ni2 P3 -28.91(16)
C41 N4 Ni2 P3 -150.09(13)
C42 N4 Ni2 P3 68.7(2)
C44 N4 Ni2 P4 151.40(13)
C41 N4 Ni2 P4 30.22(15)
C42 N4 Ni2 P4 -111.02(18)
C52 P3 Ni2 C44 -24.32(12)
C56 P3 Ni2 C44 -137.10(13)
C53B P3 Ni2 C44 98.5(6)
C53 P3 Ni2 C44 98.2(5)
C52 P3 Ni2 N4 -4.78(14)
C56 P3 Ni2 N4 -117.57(13)
C53B P3 Ni2 N4 118.0(6)
C53 P3 Ni2 N4 117.7(5)
C52 P3 Ni2 P4 174.79(10)
C56 P3 Ni2 P4 62.01(11)
C53B P3 Ni2 P4 -62.4(6)
C53 P3 Ni2 P4 -62.7(5)
C33 P4 Ni2 C44 112.12(14)
C36 P4 Ni2 C44 1.61(13)
C30 P4 Ni2 C44 -107.29(14)
C33 P4 Ni2 N4 87.37(12)
C36 P4 Ni2 N4 -23.14(10)
C30 P4 Ni2 N4 -132.04(12)
C33 P4 Ni2 P3 -92.33(11)
C36 P4 Ni2 P3 157.16(8)
C30 P4 Ni2 P3 48.26(11)
C52 P3 C53B C55B 45.9(6)
C56 P3 C53B C55B 150.5(6)
C53 P3 C53B C55B -79(3)
Ni2 P3 C53B C55B -80.1(7)
C52 P3 C53B C54B 166.6(7)
C56 P3 C53B C54B -88.9(7)
C53 P3 C53B C54B 41(3)
Ni2 P3 C53B C54B 40.6(10)
C27 P2 C24B C25B -54.3(14)
C23 P2 C24B C25B -157.7(12)
C24 P2 C24B C25B 142(3)
C27B P2 C24B C25B -52.3(16)
Ni1 P2 C24B C25B 64.1(16)
C27 P2 C24B C26B 179.5(12)
C23 P2 C24B C26B 76.1(13)
C24 P2 C24B C26B 15.3(11)
C27B P2 C24B C26B -178.5(12)
Ni1 P2 C24B C26B -62.1(15)
C24B P2 C27B C28B -53.0(15)
C27 P2 C27B C28B -46.6(16)
C23 P2 C27B C28B 62.6(13)
C24 P2 C27B C28B -46.6(15)
Ni1 P2 C27B C28B 175.5(12)
C24B P2 C27B C29B -179.3(15)
C27 P2 C27B C29B -173(3)
C23 P2 C27B C29B -63.7(15)
C24 P2 C27B C29B -172.9(12)
Ni1 P2 C27B C29B 49.3(15)
